data_4124751
loop_
_publ_author_name
'Zhou, Zhen'
'He, Cheng'
'Xiu, Jinghai'
'Yang, Lu'
'Duan, Chunying'

_publ_section_title
;
 Metal-Organic Polymers Containing Discrete Single-Walled Nanotube as a
 Heterogeneous Catalyst for the Cycloaddition of Carbon Dioxide to
 Epoxides.
;
_journal_issue 48
_journal_name_full 'Journal of the American Chemical Society'
_journal_page_first 15066
_journal_page_last 15069
_journal_paper_doi 10.1021/jacs.5b07925
_journal_volume 137
_journal_year 2015
_chemical_formula_sum 'C33 H31 N Ni2 O13'
_chemical_formula_weight 766.97
_chemical_name_systematic
; 
 ? 
;
_space_group_IT_number 147
_symmetry_cell_setting hexagonal
_symmetry_space_group_name_Hall '-P 3'
_symmetry_space_group_name_H-M 'P -3'
_atom_sites_solution_hydrogens geom
_atom_sites_solution_primary direct
_atom_sites_solution_secondary difmap
_audit_creation_method SHELXL-97
_cell_angle_alpha 90.00
_cell_angle_beta 90.00
_cell_angle_gamma 120.00
_cell_formula_units_Z 6
_cell_length_a 27.593(3)
_cell_length_b 27.593(3)
_cell_length_c 13.6745(17)
_cell_measurement_temperature 220(2)
_cell_volume 9016.5(18)
_computing_cell_refinement 'Bruker SMART'
_computing_data_collection 'Bruker SMART'
_computing_data_reduction 'Bruker SAINT'
_computing_molecular_graphics 'Bruker SHELXTL'
_computing_publication_material 'Bruker SHELXTL'
_computing_structure_refinement 'SHELXL-97 (Sheldrick, 1997)'
_computing_structure_solution 'SHELXS-97 (Sheldrick, 1990)'
_diffrn_ambient_temperature 220(2)
_diffrn_measured_fraction_theta_full 1.000
_diffrn_measured_fraction_theta_max 1.000
_diffrn_measurement_device_type 'CCD area detector'
_diffrn_measurement_method 'phi and omega scans'
_diffrn_radiation_monochromator graphite
_diffrn_radiation_source 'fine-focus sealed tube'
_diffrn_radiation_type MoK\a
_diffrn_radiation_wavelength 0.71073
_diffrn_reflns_av_R_equivalents 0.1345
_diffrn_reflns_av_sigmaI/netI 0.2008
_diffrn_reflns_limit_h_max 32
_diffrn_reflns_limit_h_min -27
_diffrn_reflns_limit_k_max 32
_diffrn_reflns_limit_k_min -32
_diffrn_reflns_limit_l_max 13
_diffrn_reflns_limit_l_min -16
_diffrn_reflns_number 42001
_diffrn_reflns_theta_full 24.99
_diffrn_reflns_theta_max 24.99
_diffrn_reflns_theta_min 1.48
_exptl_absorpt_coefficient_mu 0.664
_exptl_absorpt_correction_T_max 0.8786
_exptl_absorpt_correction_T_min 0.8515
_exptl_crystal_colour green
_exptl_crystal_density_diffrn 0.848
_exptl_crystal_density_method 'not measured'
_exptl_crystal_description block
_exptl_crystal_F_000 2376
_exptl_crystal_size_max 0.25
_exptl_crystal_size_mid 0.22
_exptl_crystal_size_min 0.20
_platon_squeeze_details
;
;
_refine_diff_density_max 0.575
_refine_diff_density_min -0.519
_refine_diff_density_rms 0.070
_refine_ls_extinction_method none
_refine_ls_goodness_of_fit_ref 0.953
_refine_ls_hydrogen_treatment mixed
_refine_ls_matrix_type full
_refine_ls_number_parameters 483
_refine_ls_number_reflns 10603
_refine_ls_number_restraints 210
_refine_ls_restrained_S_all 0.953
_refine_ls_R_factor_all 0.1477
_refine_ls_R_factor_gt 0.0729
_refine_ls_shift/su_max 0.002
_refine_ls_shift/su_mean 0.000
_refine_ls_structure_factor_coef Fsqd
_refine_ls_weighting_details 'calc w=1/[\s^2^(Fo^2^)+(0.0129P)^2^+0.0000P] where P=(Fo^2^+2Fc^2^)/3'
_refine_ls_weighting_scheme calc
_refine_ls_wR_factor_gt 0.1440
_refine_ls_wR_factor_ref 0.1548
_reflns_number_gt 4203
_reflns_number_total 10603
_reflns_threshold_expression >2sigma(I)
_cod_data_source_file ja5b07925_si_002.cif
_cod_data_source_block Ni-TCPE1
_cod_depositor_comments 'Adding full bibliography for 4124750--4124752.cif.'
_cod_original_cell_volume 9016.5(16)
_cod_original_sg_symbol_H-M P-3
_cod_original_formula_sum 'C33 H31 N1 Ni2 O13'
_cod_database_code 4124751

loop_
_symmetry_equiv_pos_as_xyz
'x, y, z'
'-y, x-y, z'
'-x+y, -x, z'
'-x, -y, -z'
'y, -x+y, -z'
'x-y, x, -z'

loop_
_atom_site_label
_atom_site_type_symbol
_atom_site_fract_x
_atom_site_fract_y
_atom_site_fract_z
_atom_site_U_iso_or_equiv
_atom_site_adp_type
_atom_site_occupancy
_atom_site_symmetry_multiplicity
_atom_site_calc_flag
_atom_site_refinement_flags
_atom_site_disorder_assembly
_atom_site_disorder_group
Ni1 Ni 0.18771(3) 0.75231(3) 0.49993(4) 0.04563(19) Uani 1 1 d . . .
Ni2 Ni 0.17941(3) 0.62276(3) 0.49996(4) 0.0470(2) Uani 1 1 d . . .
O1 O 0.13561(14) 0.70493(15) 0.3921(3) 0.0717(12) Uani 1 1 d . . .
O2 O 0.13324(15) 0.62519(16) 0.3901(3) 0.0817(13) Uani 1 1 d . . .
O10 O 0.22963(11) 0.70701(12) 0.49965(18) 0.0434(9) Uani 1 1 d . . .
H10 H 0.2534 0.7175 0.4422 0.052 Uiso 1 1 d R . .
H10B H 0.2538 0.7177 0.5566 0.052 Uiso 1 1 d R . .
O11 O 0.14760(15) 0.79891(16) 0.4987(3) 0.0921(13) Uani 1 1 d . . .
H11A H 0.1160 0.7857 0.5267 0.110 Uiso 1 1 d R . .
H11C H 0.1674 0.8223 0.5426 0.110 Uiso 1 1 d R . .
O12 O 0.23105(14) 0.61766(14) 0.6043(2) 0.0744(11) Uani 1 1 d . . .
H12A H 0.2191 0.6189 0.6609 0.112 Uiso 1 1 d R . .
H12B H 0.2308 0.5869 0.5974 0.112 Uiso 1 1 d R . .
O13 O 0.23192(13) 0.61837(15) 0.3957(2) 0.0741(11) Uani 1 1 d . . .
H13A H 0.2199 0.6197 0.3391 0.111 Uiso 1 1 d R . .
H13C H 0.2317 0.5876 0.4023 0.111 Uiso 1 1 d R . .
C1 C 0.1236(2) 0.6601(3) 0.3564(4) 0.0564(16) Uani 1 1 d . . .
C2 C 0.0895(2) 0.6442(2) 0.2643(4) 0.0599(16) Uani 1 1 d . . .
C3 C 0.0736(3) 0.5982(3) 0.2186(6) 0.150(3) Uani 1 1 d . . .
H3 H 0.0873 0.5751 0.2387 0.180 Uiso 1 1 d R . .
C4 C 0.0403(3) 0.5835(3) 0.1380(5) 0.154(3) Uani 1 1 d . . .
H4 H 0.0233 0.5462 0.1191 0.185 Uiso 1 1 d R . .
C5 C 0.0270(2) 0.6152(3) 0.0924(4) 0.0623(17) Uani 1 1 d . . .
C6 C 0.0456(4) 0.6625(3) 0.1345(6) 0.189(4) Uani 1 1 d . . .
H6 H 0.0431 0.6908 0.1017 0.227 Uiso 1 1 d R . .
C7 C 0.0779(4) 0.6782(3) 0.2204(6) 0.180(4) Uani 1 1 d . . .
H7 H 0.0879 0.7125 0.2490 0.216 Uiso 1 1 d R . .
C11 C 0.0480(4) 0.6643(3) -0.1314(6) 0.193(4) Uani 1 1 d . . .
H11 H 0.0457 0.6923 -0.0977 0.231 Uiso 1 1 d R . .
C12 C 0.0270(2) 0.6157(3) -0.0932(4) 0.0600(17) Uani 1 1 d . . .
C13 C 0.0411(3) 0.5836(3) -0.1350(5) 0.143(3) Uani 1 1 d . . .
H13 H 0.0271 0.5477 -0.1103 0.171 Uiso 1 1 d R . .
C18 C -0.1209(3) 0.5139(3) -0.1274(5) 0.127(3) Uani 1 1 d . . .
H18 H -0.1155 0.4861 -0.1000 0.153 Uiso 1 1 d R . .
C19 C -0.0941(2) 0.5647(2) -0.0922(3) 0.0494(15) Uani 1 1 d . . .
C20 C -0.0999(3) 0.6030(3) -0.1397(5) 0.150(3) Uani 1 1 d . . .
H20 H -0.0788 0.6401 -0.1198 0.180 Uiso 1 1 d R . .
C25 C -0.1207(3) 0.5147(3) 0.1270(5) 0.127(3) Uani 1 1 d . . .
H25 H -0.1175 0.4863 0.0962 0.152 Uiso 1 1 d R . .
C26 C -0.09454(19) 0.5650(2) 0.0925(3) 0.0468(14) Uani 1 1 d . . .
C27 C -0.0985(3) 0.6031(3) 0.1424(6) 0.150(4) Uani 1 1 d . . .
H27 H -0.0750 0.6407 0.1275 0.180 Uiso 1 1 d R . .
C29 C -0.0071(2) 0.6001(2) 0.0010(4) 0.0687(18) Uani 1 1 d . . .
C30 C -0.0614(2) 0.5778(2) 0.0002(3) 0.0588(17) Uani 1 1 d . . .
O9 O 0.13526(16) 0.53762(17) 0.5001(3) 0.0849(14) Uani 1 1 d U . .
N1 N 0.0578(3) 0.4614(4) 0.5003(9) 0.110(4) Uani 0.50 1 d PDU A 1
N1' N 0.0548(4) 0.4578(4) 0.5046(7) 0.109(5) Uani 0.50 1 d PDU B 2
C31 C 0.0960(5) 0.5161(4) 0.4727(10) 0.094(4) Uani 0.50 1 d PDU A 1
H31 H 0.0780 0.5339 0.4457 0.112 Uiso 0.50 1 d PR A 1
C32 C 0.0006(4) 0.4326(6) 0.4698(13) 0.162(6) Uani 0.50 1 d PDU A 1
H32A H -0.0233 0.4187 0.5261 0.243 Uiso 0.50 1 calc PR A 1
H32B H -0.0060 0.4018 0.4282 0.243 Uiso 0.50 1 calc PR A 1
H32C H -0.0074 0.4578 0.4344 0.243 Uiso 0.50 1 calc PR A 1
C33 C 0.0749(6) 0.4230(5) 0.5306(13) 0.166(6) Uani 0.50 1 d PDU A 1
H33A H 0.0693 0.3976 0.4780 0.249 Uiso 0.50 1 calc PR A 1
H33B H 0.0532 0.4023 0.5862 0.249 Uiso 0.50 1 calc PR A 1
H33C H 0.1138 0.4431 0.5479 0.249 Uiso 0.50 1 calc PR A 1
C31' C 0.0986(6) 0.5109(5) 0.5274(10) 0.106(5) Uani 0.50 1 d PDU B 2
H31' H 0.0964 0.5173 0.5936 0.127 Uiso 0.50 1 d PR B 2
C32' C 0.0116(6) 0.4255(6) 0.5738(11) 0.168(7) Uani 0.50 1 d PDU B 2
H32D H -0.0004 0.4489 0.6050 0.253 Uiso 0.50 1 calc PR B 2
H32E H 0.0257 0.4105 0.6222 0.253 Uiso 0.50 1 calc PR B 2
H32F H -0.0196 0.3954 0.5406 0.253 Uiso 0.50 1 calc PR B 2
C33' C 0.0445(7) 0.4316(6) 0.4121(9) 0.177(7) Uani 0.50 1 d PDU B 2
H33D H 0.0066 0.4012 0.4095 0.266 Uiso 0.50 1 calc PR B 2
H33E H 0.0697 0.4175 0.4022 0.266 Uiso 0.50 1 calc PR B 2
H33F H 0.0503 0.4582 0.3619 0.266 Uiso 0.50 1 calc PR B 2
C24 C -0.1542(3) 0.5037(3) 0.2090(6) 0.142(3) Uani 1 1 d . . .
C23 C -0.16173(19) 0.5415(2) 0.2572(3) 0.0464(14) Uani 1 1 d . . .
H24 H -0.1767 0.4658 0.2279 0.056 Uiso 1 1 d R . .
C22 C -0.1985(2) 0.5269(2) 0.3434(4) 0.0586(16) Uani 1 1 d . . .
C28 C -0.1346(3) 0.5905(3) 0.2212(6) 0.125(3) Uani 1 1 d . . .
O7 O -0.19385(13) 0.56714(14) 0.3933(2) 0.0571(10) Uani 1 1 d . . .
O8 O -0.23584(15) 0.47599(15) 0.3554(2) 0.0693(11) Uani 1 1 d . . .
H28 H -0.1400 0.6179 0.2479 0.083 Uiso 1 1 d R . .
C21 C -0.1348(3) 0.5907(3) -0.2225(6) 0.131(3) Uani 1 1 d . . .
C16 C -0.16211(19) 0.5402(2) -0.2576(3) 0.0488(15) Uani 1 1 d . . .
H21 H -0.1383 0.6196 -0.2522 0.059 Uiso 1 1 d R . .
C15 C -0.1985(2) 0.5267(2) -0.3421(4) 0.0599(17) Uani 1 1 d . . .
C17 C -0.1549(4) 0.5031(3) -0.2102(5) 0.140(3) Uani 1 1 d . . .
O5 O -0.19424(13) 0.56644(14) -0.3934(2) 0.0582(11) Uani 1 1 d . . .
O6 O -0.23532(15) 0.47584(15) -0.3559(2) 0.0697(11) Uani 1 1 d . . .
H17 H -0.1783 0.4651 -0.2292 0.084 Uiso 1 1 d R . .
C14 C 0.0749(3) 0.5992(3) -0.2173(6) 0.156(3) Uani 1 1 d . . .
C9 C 0.0894(2) 0.6449(2) -0.2645(4) 0.0553(16) Uani 1 1 d . . .
H14 H 0.0892 0.5765 -0.2346 0.066 Uiso 1 1 d R . .
C8 C 0.1227(2) 0.6598(2) -0.3576(4) 0.0548(16) Uani 1 1 d . . .
C10 C 0.0788(4) 0.6786(3) -0.2184(6) 0.174(4) Uani 1 1 d . . .
O3 O 0.13572(14) 0.70565(16) -0.3926(3) 0.0720(12) Uani 1 1 d . . .
O4 O 0.13246(15) 0.62446(17) -0.3897(3) 0.0800(13) Uani 1 1 d . . .
H10C H 0.0927 0.7138 -0.2431 0.096 Uiso 1 1 d R . .

loop_
_atom_site_aniso_label
_atom_site_aniso_U_11
_atom_site_aniso_U_22
_atom_site_aniso_U_33
_atom_site_aniso_U_23
_atom_site_aniso_U_13
_atom_site_aniso_U_12
Ni1 0.0573(4) 0.0616(4) 0.0173(3) 0.0001(3) 0.0002(3) 0.0291(3)
Ni2 0.0526(4) 0.0563(4) 0.0259(3) -0.0003(3) -0.0003(3) 0.0225(3)
O1 0.088(3) 0.078(3) 0.045(2) -0.016(2) -0.033(2) 0.038(2)
O2 0.098(3) 0.083(3) 0.064(3) -0.014(2) -0.045(2) 0.046(2)
O10 0.0489(18) 0.057(2) 0.0119(15) 0.0026(14) 0.0013(15) 0.0174(16)
O11 0.094(3) 0.131(3) 0.076(3) -0.007(2) -0.001(2) 0.075(2)
O12 0.112(3) 0.087(2) 0.040(2) 0.0052(19) -0.004(2) 0.062(2)
O13 0.095(3) 0.100(3) 0.035(2) -0.0089(19) 0.0078(19) 0.054(2)
C1 0.067(4) 0.063(4) 0.039(3) -0.007(3) -0.018(3) 0.032(3)
C2 0.086(4) 0.067(4) 0.029(3) -0.010(3) -0.020(3) 0.041(3)
C3 0.263(7) 0.117(5) 0.127(6) -0.055(4) -0.137(6) 0.137(5)
C4 0.249(7) 0.121(6) 0.117(6) -0.057(4) -0.140(6) 0.111(5)
C5 0.070(4) 0.089(4) 0.023(3) -0.011(3) -0.018(3) 0.035(3)
C6 0.329(8) 0.151(6) 0.146(7) -0.075(5) -0.175(7) 0.163(6)
C7 0.312(9) 0.122(6) 0.135(7) -0.084(5) -0.164(7) 0.131(6)
C11 0.330(9) 0.140(6) 0.137(7) 0.058(5) 0.170(7) 0.139(6)
C12 0.060(3) 0.090(4) 0.026(3) 0.009(3) 0.007(3) 0.035(3)
C13 0.256(8) 0.126(6) 0.084(5) 0.050(4) 0.107(5) 0.123(5)
C18 0.202(6) 0.080(5) 0.095(5) -0.030(4) -0.117(5) 0.067(5)
C19 0.060(3) 0.069(4) 0.024(3) 0.003(3) 0.000(3) 0.035(3)
C20 0.217(7) 0.091(5) 0.123(6) -0.058(5) -0.128(6) 0.063(5)
C25 0.190(6) 0.077(5) 0.088(5) 0.019(4) 0.107(5) 0.048(5)
C26 0.048(3) 0.067(4) 0.023(3) 0.005(3) 0.002(2) 0.027(3)
C27 0.203(7) 0.083(5) 0.136(7) 0.048(5) 0.125(6) 0.050(5)
C29 0.081(4) 0.099(4) 0.028(3) 0.005(3) 0.001(3) 0.046(3)
C30 0.040(3) 0.086(4) 0.030(3) 0.004(3) -0.001(3) 0.015(3)
O9 0.064(2) 0.098(3) 0.082(3) 0.003(2) -0.005(2) 0.033(2)
N1 0.079(6) 0.115(6) 0.103(6) 0.003(6) -0.010(6) 0.025(6)
N1' 0.075(6) 0.114(6) 0.108(7) -0.002(6) -0.008(6) 0.024(6)
C31 0.090(6) 0.103(6) 0.101(7) 0.013(6) -0.018(6) 0.057(5)
C32 0.131(9) 0.144(10) 0.185(11) 0.018(10) -0.021(10) 0.051(9)
C33 0.109(9) 0.171(10) 0.154(10) 0.017(10) -0.031(9) 0.022(9)
C31' 0.092(7) 0.104(7) 0.098(7) 0.012(7) -0.002(7) 0.031(6)
C32' 0.145(10) 0.152(10) 0.131(10) 0.002(10) 0.054(9) 0.016(9)
C33' 0.153(10) 0.156(10) 0.164(11) 0.000(10) 0.067(10) 0.033(9)
C24 0.210(7) 0.084(5) 0.120(6) 0.058(4) 0.117(6) 0.063(5)
C23 0.043(3) 0.055(3) 0.033(3) 0.002(3) 0.014(2) 0.019(3)
C22 0.071(4) 0.080(4) 0.030(3) 0.012(3) 0.014(3) 0.042(3)
C28 0.180(6) 0.082(5) 0.111(6) 0.023(4) 0.099(5) 0.064(5)
O7 0.069(2) 0.059(2) 0.036(2) 0.0035(17) 0.0218(18) 0.0261(19)
O8 0.086(3) 0.062(2) 0.050(2) 0.0034(19) 0.028(2) 0.030(2)
C21 0.195(6) 0.087(5) 0.122(6) -0.019(4) -0.104(5) 0.079(5)
C16 0.058(3) 0.058(3) 0.033(3) -0.001(3) -0.017(3) 0.030(3)
C15 0.065(4) 0.076(4) 0.033(3) -0.005(3) -0.004(3) 0.031(3)
C17 0.223(8) 0.084(5) 0.111(6) -0.063(4) -0.113(6) 0.075(5)
O5 0.068(2) 0.063(2) 0.034(2) -0.0045(18) -0.0167(18) 0.0252(19)
O6 0.088(3) 0.065(2) 0.051(2) -0.001(2) -0.027(2) 0.035(2)
C14 0.257(7) 0.140(5) 0.138(7) 0.049(5) 0.136(6) 0.150(5)
C9 0.076(4) 0.056(3) 0.031(3) 0.015(3) 0.012(3) 0.031(3)
C8 0.052(3) 0.063(4) 0.039(3) 0.004(3) 0.018(3) 0.021(3)
C10 0.297(9) 0.097(5) 0.142(7) 0.070(5) 0.165(7) 0.108(6)
O3 0.084(3) 0.077(3) 0.048(2) 0.016(2) 0.034(2) 0.035(2)
O4 0.096(3) 0.086(3) 0.061(3) 0.019(2) 0.042(2) 0.047(2)

loop_
_atom_type_symbol
_atom_type_description
_atom_type_scat_dispersion_real
_atom_type_scat_dispersion_imag
_atom_type_scat_source
C C 0.0033 0.0016 'International Tables Vol C Tables 4.2.6.8 and 6.1.1.4'
H H 0.0000 0.0000 'International Tables Vol C Tables 4.2.6.8 and 6.1.1.4'
N N 0.0061 0.0033 'International Tables Vol C Tables 4.2.6.8 and 6.1.1.4'
O O 0.0106 0.0060 'International Tables Vol C Tables 4.2.6.8 and 6.1.1.4'
Ni Ni 0.3393 1.1124 'International Tables Vol C Tables 4.2.6.8 and 6.1.1.4'

loop_
_geom_angle_atom_site_label_1
_geom_angle_atom_site_label_2
_geom_angle_atom_site_label_3
_geom_angle
_geom_angle_site_symmetry_1
_geom_angle_site_symmetry_3
O3 Ni1 O1 94.04(15) 1_556 .
O3 Ni1 O5 174.73(15) 1_556 6_665
O1 Ni1 O5 87.73(14) . 6_665
O3 Ni1 O7 87.52(14) 1_556 6_666
O1 Ni1 O7 174.76(15) . 6_666
O5 Ni1 O7 90.29(14) 6_665 6_666
O3 Ni1 O11 88.40(16) 1_556 .
O1 Ni1 O11 88.14(16) . .
O5 Ni1 O11 86.69(14) 6_665 .
O7 Ni1 O11 86.90(14) 6_666 .
O3 Ni1 O10 92.84(14) 1_556 .
O1 Ni1 O10 92.26(14) . .
O5 Ni1 O10 92.05(12) 6_665 .
O7 Ni1 O10 92.66(12) 6_666 .
O11 Ni1 O10 178.67(13) . .
O2 Ni2 O4 97.76(17) . 1_556
O2 Ni2 O10 92.40(14) . .
O4 Ni2 O10 93.09(14) 1_556 .
O2 Ni2 O9 90.91(16) . .
O4 Ni2 O9 90.31(17) 1_556 .
O10 Ni2 O9 174.89(15) . .
O2 Ni2 O12 174.42(16) . .
O4 Ni2 O12 87.59(15) 1_556 .
O10 Ni2 O12 88.87(12) . .
O9 Ni2 O12 87.47(15) . .
O2 Ni2 O13 87.76(15) . .
O4 Ni2 O13 174.27(16) 1_556 .
O10 Ni2 O13 88.20(13) . .
O9 Ni2 O13 88.04(16) . .
O12 Ni2 O13 86.86(14) . .
C1 O1 Ni1 134.3(4) . .
C1 O2 Ni2 135.4(4) . .
Ni2 O10 Ni1 114.94(13) . .
O1 C1 O2 127.0(5) . .
O1 C1 C2 116.6(6) . .
O2 C1 C2 116.2(5) . .
C3 C2 C7 114.2(6) . .
C3 C2 C1 123.6(6) . .
C7 C2 C1 122.0(6) . .
C2 C3 C4 122.5(7) . .
C5 C4 C3 125.3(7) . .
C4 C5 C6 112.1(6) . .
C4 C5 C29 125.3(6) . .
C6 C5 C29 122.5(6) . .
C5 C6 C7 124.0(8) . .
C2 C7 C6 121.3(7) . .
C12 C11 C10 122.6(7) . .
C13 C12 C11 114.3(6) . .
C13 C12 C29 123.0(6) . .
C11 C12 C29 122.4(6) . .
C12 C13 C14 122.9(7) . .
C19 C18 C17 118.9(6) . .
C18 C19 C20 116.7(5) . .
C18 C19 C30 121.5(5) . .
C20 C19 C30 121.7(5) . .
C19 C20 C21 123.0(6) . .
C26 C25 C24 118.9(6) . .
C25 C26 C27 116.6(5) . .
C25 C26 C30 120.6(5) . .
C27 C26 C30 122.7(5) . .
C26 C27 C28 122.9(6) . .
C30 C29 C5 123.6(5) . .
C30 C29 C12 121.9(5) . .
C5 C29 C12 114.5(4) . .
C29 C30 C19 122.3(5) . .
C29 C30 C26 121.8(4) . .
C19 C30 C26 115.8(4) . .
C31' O9 C31 45.6(10) . .
C31' O9 Ni2 131.7(10) . .
C31 O9 Ni2 121.6(8) . .
C31 N1 C33 122.2(9) . .
C31 N1 C32 123.4(10) . .
C33 N1 C32 110.9(10) . .
C31' N1' C33' 125.9(9) . .
C31' N1' C32' 121.5(9) . .
C33' N1' C32' 112.3(10) . .
O9 C31 N1 122.9(11) . .
O9 C31' N1' 137.2(14) . .
C23 C24 C25 125.2(6) . .
C28 C23 C24 113.6(5) . .
C28 C23 C22 124.0(6) . .
C24 C23 C22 122.4(5) . .
O7 C22 O8 125.1(5) . .
O7 C22 C23 116.2(5) . .
O8 C22 C23 118.3(5) . .
C23 C28 C27 122.2(6) . .
C22 O7 Ni1 127.1(3) . 5_456
C16 C21 C20 120.8(6) . .
C21 C16 C17 115.0(5) . .
C21 C16 C15 121.6(6) . .
C17 C16 C15 123.4(5) . .
O5 C15 O6 123.9(5) . .
O5 C15 C16 118.0(5) . .
O6 C15 C16 118.0(5) . .
C16 C17 C18 125.5(6) . .
C15 O5 Ni1 128.4(3) . 5_455
C9 C14 C13 122.9(7) . .
C10 C9 C14 113.2(6) . .
C10 C9 C8 123.6(6) . .
C14 C9 C8 122.7(6) . .
O4 C8 O3 128.2(5) . .
O4 C8 C9 116.0(5) . .
O3 C8 C9 115.7(5) . .
C9 C10 C11 122.9(7) . .
C8 O3 Ni1 133.9(4) . 1_554
C8 O4 Ni2 134.1(4) . 1_554

loop_
_geom_bond_atom_site_label_1
_geom_bond_atom_site_label_2
_geom_bond_distance
_geom_bond_site_symmetry_2
Ni1 O3 2.007(3) 1_556
Ni1 O1 2.018(3) .
Ni1 O5 2.056(3) 6_665
Ni1 O7 2.059(3) 6_666
Ni1 O11 2.074(4) .
Ni1 O10 2.085(3) .
Ni2 O2 1.992(4) .
Ni2 O4 2.005(4) 1_556
Ni2 O10 2.026(3) .
Ni2 O9 2.035(4) .
Ni2 O12 2.070(3) .
Ni2 O13 2.079(3) .
O1 C1 1.211(6) .
O2 C1 1.212(6) .
C1 C2 1.501(7) .
C2 C3 1.280(8) .
C2 C7 1.281(8) .
C3 C4 1.361(8) .
C4 C5 1.269(8) .
C5 C6 1.277(8) .
C5 C29 1.493(7) .
C6 C7 1.406(9) .
C11 C12 1.275(8) .
C11 C10 1.400(9) .
C12 C13 1.269(8) .
C12 C29 1.525(7) .
C13 C14 1.385(9) .
C18 C19 1.306(7) .
C18 C17 1.405(8) .
C19 C20 1.315(8) .
C19 C30 1.489(6) .
C20 C21 1.415(9) .
C25 C26 1.292(7) .
C25 C24 1.387(8) .
C26 C27 1.304(8) .
C26 C30 1.492(6) .
C27 C28 1.389(9) .
C29 C30 1.305(6) .
O9 C31' 0.981(11) .
O9 C31 1.012(11) .
N1 C31 1.393(8) .
N1 C33 1.422(9) .
N1 C32 1.430(8) .
N1' C31' 1.389(8) .
N1' C33' 1.414(9) .
N1' C32' 1.432(9) .
C24 C23 1.335(8) .
C23 C28 1.272(7) .
C23 C22 1.473(6) .
C22 O7 1.255(6) .
C22 O8 1.271(6) .
O7 Ni1 2.059(3) 5_456
C21 C16 1.299(7) .
C16 C17 1.308(8) .
C16 C15 1.453(7) .
C15 O5 1.255(6) .
C15 O6 1.270(6) .
O5 Ni1 2.056(3) 5_455
C14 C9 1.289(8) .
C9 C10 1.272(8) .
C9 C8 1.502(7) .
C8 O4 1.214(6) .
C8 O3 1.228(6) .
O3 Ni1 2.007(3) 1_554
O4 Ni2 2.005(4) 1_554

loop_
_platon_squeeze_void_nr
_platon_squeeze_void_average_x
_platon_squeeze_void_average_y
_platon_squeeze_void_average_z
_platon_squeeze_void_volume
_platon_squeeze_void_count_electrons
1 -0.006 -0.004 -0.005 4833.3 552.4
2 0.333 0.667 0.500 8.5 8.0
3 0.667 0.333 0.500 8.5 7.3
